data_7220285
loop_
_publ_author_name
'Moorthy, Jarugu Narasimha'
'Natarajan, Palani'
'Krishna, Manchugondanahalli S.'
'Nagarajaiah, Honnappa'
'Venugopalan, Paloth'

_publ_section_title
;
 Isomorphous three-component crystals (pseudopolymorphs of binary
 cocrystals) based on lattice inclusion of guests with a
 sterically-rigidified tetraarylpyrene host
;
_journal_issue 28
_journal_name_full CrystEngComm
_journal_page_first 5307
_journal_paper_doi 10.1039/C5CE00243E
_journal_volume 17
_journal_year 2015
_chemical_formula_sum 'C45 H60 O2'
_chemical_formula_weight 632.93
_chemical_name_common tetraarylpyrene
_chemical_name_systematic
; 
 tetraarylpyrene 
;
_space_group_IT_number 13
_symmetry_cell_setting monoclinic
_symmetry_space_group_name_Hall '-P 2yac'
_symmetry_space_group_name_H-M 'P 1 2/n 1'
_atom_sites_solution_hydrogens geom
_atom_sites_solution_primary direct
_atom_sites_solution_secondary difmap
_audit_creation_method SHELXL-97
_audit_update_record
;
2015-04-14 deposited with the CCDC.
2015-05-05 downloaded from the CCDC.
;
_cell_angle_alpha 90.00
_cell_angle_beta 110.134(7)
_cell_angle_gamma 90.00
_cell_formula_units_Z 4
_cell_length_a 16.700(5)
_cell_length_b 11.277(4)
_cell_length_c 20.825(7)
_cell_measurement_reflns_used 1343
_cell_measurement_temperature 100(2)
_cell_measurement_theta_max 19.77
_cell_measurement_theta_min 2.22
_cell_volume 3682(2)
_computing_cell_refinement 'Bruker SAINT'
_computing_data_collection 'Bruker APEX'
_computing_data_reduction 'Bruker SAINT'
_computing_molecular_graphics 'SHELXL 5.1, XP (Sheldrick, 1994)'
_computing_publication_material SHELXS-97
_computing_structure_refinement 'SHELXL-97 (Sheldrick, 2008)'
_computing_structure_solution 'SHELXS-97 (Sheldrick, 2008)'
_diffrn_ambient_temperature 100(2)
_diffrn_measured_fraction_theta_full 0.985
_diffrn_measured_fraction_theta_max 0.985
_diffrn_measurement_device_type 'Bruker SMART APEX'
_diffrn_measurement_method 'phi and omega scans'
_diffrn_radiation_monochromator graphite
_diffrn_radiation_source 'fine-focus sealed tube'
_diffrn_radiation_type MoK\a
_diffrn_radiation_wavelength 0.71073
_diffrn_reflns_av_R_equivalents 0.1000
_diffrn_reflns_av_sigmaI/netI 0.1065
_diffrn_reflns_limit_h_max 19
_diffrn_reflns_limit_h_min -18
_diffrn_reflns_limit_k_max 13
_diffrn_reflns_limit_k_min -10
_diffrn_reflns_limit_l_max 24
_diffrn_reflns_limit_l_min -22
_diffrn_reflns_number 18224
_diffrn_reflns_theta_full 25.00
_diffrn_reflns_theta_max 25.00
_diffrn_reflns_theta_min 2.08
_exptl_absorpt_coefficient_mu 0.067
_exptl_absorpt_correction_type none
_exptl_crystal_colour colorless
_exptl_crystal_density_diffrn 1.142
_exptl_crystal_density_method 'not measured'
_exptl_crystal_description blacks
_exptl_crystal_F_000 1384
_exptl_crystal_size_max 0.2
_exptl_crystal_size_mid 0.1
_exptl_crystal_size_min 0.1
_refine_diff_density_max 0.319
_refine_diff_density_min -0.311
_refine_diff_density_rms 0.061
_refine_ls_extinction_method none
_refine_ls_goodness_of_fit_ref 1.051
_refine_ls_hydrogen_treatment constr
_refine_ls_matrix_type full
_refine_ls_number_parameters 587
_refine_ls_number_reflns 6390
_refine_ls_number_restraints 217
_refine_ls_restrained_S_all 1.117
_refine_ls_R_factor_all 0.1765
_refine_ls_R_factor_gt 0.0883
_refine_ls_shift/su_max 0.001
_refine_ls_shift/su_mean 0.000
_refine_ls_structure_factor_coef Fsqd
_refine_ls_weighting_details 'calc w=1/[\s^2^(Fo^2^)+(0.1026P)^2^+0.0000P] where P=(Fo^2^+2Fc^2^)/3'
_refine_ls_weighting_scheme calc
_refine_ls_wR_factor_gt 0.2046
_refine_ls_wR_factor_ref 0.2447
_reflns_number_gt 2931
_reflns_number_total 6390
_reflns_threshold_expression >2sigma(I)
_cod_data_source_file c5ce00243e1.cif
_cod_data_source_block TPMM_CD_DLN
_cod_depositor_comments
;
The following automatic conversions were performed:

'_symmetry_cell_setting' value 'Monoclinic' changed to 'monoclinic'
according to
/usr/data/users/saulius/crontab/automatic-downloads/rss-feeds/RSC/lib/dictionaries/cif_core.dic
dictionary named 'cif_core.dic' version 2.4.2 from 2011-04-26.

Automatic conversion script
Id: cif_fix_values 3271 2015-04-21 07:52:19Z andrius 

 Adding full bibliography for 7220283--7220287.cif.
;
_cod_original_sg_symbol_H-M P2/n
_cod_database_code 7220285

loop_
_symmetry_equiv_pos_as_xyz
'x, y, z'
'-x+1/2, y, -z+1/2'
'-x, -y, -z'
'x-1/2, -y, z-1/2'

loop_
_atom_site_label
_atom_site_type_symbol
_atom_site_fract_x
_atom_site_fract_y
_atom_site_fract_z
_atom_site_U_iso_or_equiv
_atom_site_adp_type
_atom_site_occupancy
_atom_site_symmetry_multiplicity
_atom_site_calc_flag
_atom_site_refinement_flags
_atom_site_disorder_assembly
_atom_site_disorder_group
O1 O 1.03324(19) 1.2179(3) 0.5385(2) 0.1027(11) Uani 1 1 d . . .
O2 O 0.5359(3) 0.4940(5) 0.8361(3) 0.094(3) Uani 0.709(12) 1 d PD A 1
O2A O 0.5280(5) 0.5802(10) 0.8677(4) 0.082(5) Uani 0.291(12) 1 d PD A 2
C1 C 0.53826(18) 0.9854(3) 0.52771(17) 0.0486(9) Uani 1 1 d . . .
C2 C 0.61684(19) 1.0362(3) 0.52874(17) 0.0483(9) Uani 1 1 d . . .
C3 C 0.69257(18) 1.0084(3) 0.58351(17) 0.0491(9) Uani 1 1 d . . .
C4 C 0.68809(19) 0.9333(3) 0.63491(17) 0.0508(9) Uani 1 1 d . . .
H4A H 0.7391 0.9156 0.6716 0.061 Uiso 1 1 calc R . .
C5 C 0.61215(19) 0.8826(3) 0.63509(17) 0.0478(9) Uani 1 1 d . . .
C6 C 0.53595(19) 0.9082(3) 0.58052(17) 0.0489(9) Uani 1 1 d . . .
C8 C 0.4552(2) 0.8596(3) 0.57660(17) 0.0526(9) Uani 1 1 d . . .
H8A H 0.4527 0.8071 0.6115 0.063 Uiso 1 1 calc R . .
C7 C 0.6176(2) 1.1140(3) 0.47514(17) 0.0518(9) Uani 1 1 d . . .
H7A H 0.6699 1.1478 0.4757 0.062 Uiso 1 1 calc R . .
C9 C 0.77681(19) 1.0577(3) 0.58627(16) 0.0493(9) Uani 1 1 d . . .
C10 C 0.8053(2) 1.1679(3) 0.61876(18) 0.0557(10) Uani 1 1 d . . .
C11 C 0.8843(2) 1.2101(4) 0.62118(18) 0.0612(10) Uani 1 1 d . . .
H11A H 0.9035 1.2844 0.6424 0.073 Uiso 1 1 calc R . .
C12 C 0.9359(2) 1.1475(4) 0.5938(2) 0.0644(11) Uani 1 1 d . . .
C13 C 0.9073(2) 1.0399(4) 0.56207(19) 0.0620(11) Uani 1 1 d . . .
H13A H 0.9427 0.9964 0.5434 0.074 Uiso 1 1 calc R . .
C14 C 0.8277(2) 0.9937(3) 0.55684(17) 0.0557(10) Uani 1 1 d . . .
C15 C 0.7507(2) 1.2375(4) 0.6500(2) 0.0716(11) Uani 1 1 d . . .
H15A H 0.7827 1.3062 0.6745 0.107 Uiso 1 1 calc R . .
H15B H 0.7348 1.1868 0.6819 0.107 Uiso 1 1 calc R . .
H15C H 0.6990 1.2646 0.6137 0.107 Uiso 1 1 calc R . .
C16 C 0.7972(2) 0.8783(3) 0.52170(19) 0.0670(11) Uani 1 1 d . . .
H16A H 0.8393 0.8477 0.5027 0.100 Uiso 1 1 calc R . .
H16B H 0.7426 0.8903 0.4847 0.100 Uiso 1 1 calc R . .
H16C H 0.7897 0.8212 0.5547 0.100 Uiso 1 1 calc R . .
C17 C 1.0229(2) 1.1944(5) 0.6007(3) 0.0871(14) Uani 1 1 d . . .
H17A H 1.0333 1.2683 0.6281 0.105 Uiso 1 1 calc R . .
H17B H 1.0664 1.1358 0.6261 0.105 Uiso 1 1 calc R . .
C18 C 0.9871(4) 1.3221(6) 0.5087(3) 0.134(2) Uani 1 1 d . . .
H18A H 0.9257 1.3066 0.4954 0.201 Uiso 1 1 calc R . .
H18B H 1.0008 1.3442 0.4682 0.201 Uiso 1 1 calc R . .
H18C H 1.0028 1.3870 0.5420 0.201 Uiso 1 1 calc R . .
C19 C 0.61138(18) 0.8037(3) 0.69181(17) 0.0479(9) Uani 1 1 d . . .
C20 C 0.58846(19) 0.8501(3) 0.74604(17) 0.0491(9) Uani 1 1 d . . .
C21 C 0.5874(2) 0.7747(4) 0.79837(18) 0.0551(10) Uani 1 1 d . . .
H21A H 0.5725 0.8059 0.8351 0.066 Uiso 1 1 calc R . .
C22 C 0.6075(2) 0.6550(4) 0.7990(2) 0.0609(10) Uani 1 1 d . A .
C23 C 0.6308(2) 0.6120(3) 0.7455(2) 0.0637(11) Uani 1 1 d . . .
H23A H 0.6457 0.5307 0.7456 0.076 Uiso 1 1 calc R . .
C24 C 0.6331(2) 0.6832(4) 0.69228(19) 0.0585(10) Uani 1 1 d . . .
C25 C 0.6578(2) 0.6322(4) 0.6343(2) 0.0748(12) Uani 1 1 d . . .
H25A H 0.6699 0.5474 0.6422 0.112 Uiso 1 1 calc R . .
H25B H 0.7088 0.6729 0.6324 0.112 Uiso 1 1 calc R . .
H25C H 0.6108 0.6434 0.5910 0.112 Uiso 1 1 calc R . .
C26 C 0.5644(2) 0.9785(3) 0.74629(19) 0.0616(10) Uani 1 1 d . . .
H26A H 0.5080 0.9916 0.7117 0.092 Uiso 1 1 calc R . .
H26B H 0.6066 1.0280 0.7359 0.092 Uiso 1 1 calc R . .
H26C H 0.5628 0.9997 0.7915 0.092 Uiso 1 1 calc R . .
C27 C 0.6045(3) 0.5757(4) 0.8558(2) 0.0786(13) Uani 1 1 d D . .
H27A H 0.6571 0.5324 0.8727 0.094 Uiso 0.709(12) 1 d PR A .
H27B H 0.6000 0.6234 0.8926 0.094 Uiso 0.709(12) 1 d PR . .
H27C H 0.6145 0.4958 0.8444 0.094 Uiso 0.291(12) 1 d PR . .
H27D H 0.6502 0.5970 0.8968 0.094 Uiso 0.291(12) 1 d PR . .
C28 C 0.4552(3) 0.5442(5) 0.8121(3) 0.1064(17) Uani 1 1 d D . .
H28A H 0.4126 0.4831 0.7997 0.160 Uiso 0.709(12) 1 d PR A .
H28B H 0.4477 0.5925 0.8476 0.160 Uiso 0.709(12) 1 d PR . .
H28C H 0.4497 0.5925 0.7729 0.160 Uiso 0.709(12) 1 d PR . .
H28D H 0.4071 0.5494 0.8273 0.160 Uiso 0.291(12) 1 d PR . .
H28E H 0.4468 0.5965 0.7740 0.160 Uiso 0.291(12) 1 d PR . .
H28F H 0.4608 0.4642 0.7985 0.160 Uiso 0.291(12) 1 d PR . .
C29 C 0.4459(14) 0.2271(15) 0.6506(14) 0.237(11) Uani 0.50 1 d PDU B 1
H29A H 0.4249 0.1482 0.6426 0.285 Uiso 0.50 1 calc PR B 1
C30 C 0.4110(17) 0.3184(17) 0.6723(17) 0.344(13) Uani 0.50 1 d PDU B 1
H30A H 0.4310 0.3979 0.6776 0.412 Uiso 0.50 1 calc PR B 1
C31 C 0.3340(13) 0.2728(18) 0.6868(13) 0.329(17) Uani 0.50 1 d PDU B 1
H31A H 0.3365 0.1851 0.6887 0.395 Uiso 0.50 1 calc PR B 1
H31B H 0.3366 0.3016 0.7324 0.395 Uiso 0.50 1 calc PR B 1
C32 C 0.2497(18) 0.3094(16) 0.6349(11) 0.36(3) Uani 0.50 1 d PD B 1
H32A H 0.2452 0.2853 0.5881 0.426 Uiso 0.50 1 calc PR B 1
H32B H 0.2012 0.2759 0.6459 0.426 Uiso 0.50 1 calc PR B 1
C33 C 0.2541(14) 0.4422(16) 0.6429(9) 0.29(2) Uani 0.50 1 d PD B 1
H33A H 0.3137 0.4705 0.6632 0.343 Uiso 0.50 1 calc PR B 1
H33B H 0.2206 0.4706 0.6709 0.343 Uiso 0.50 1 calc PR B 1
C34 C 0.2137(8) 0.4795(14) 0.5678(9) 0.137(6) Uani 0.50 1 d PD B 1
H34A H 0.2107 0.4129 0.5361 0.164 Uiso 0.50 1 calc PR B 1
H34B H 0.1562 0.5140 0.5579 0.164 Uiso 0.50 1 calc PR B 1
C35 C 0.2793(14) 0.5731(14) 0.5657(16) 0.32(2) Uani 0.50 1 d PDU B 1
H35A H 0.2517 0.6481 0.5447 0.388 Uiso 0.50 1 calc PR B 1
H35B H 0.3210 0.5895 0.6118 0.388 Uiso 0.50 1 calc PR B 1
C36 C 0.3200(11) 0.510(3) 0.5208(12) 0.355(19) Uani 0.50 1 d PDU B 1
H36A H 0.3608 0.5616 0.5091 0.426 Uiso 0.50 1 calc PR B 1
H36B H 0.2767 0.4800 0.4783 0.426 Uiso 0.50 1 calc PR B 1
C37 C 0.3648(11) 0.4097(17) 0.5675(16) 0.298(11) Uani 0.50 1 d PDU B 1
H37A H 0.3489 0.3315 0.5451 0.358 Uiso 0.50 1 calc PR B 1
H37B H 0.3529 0.4105 0.6109 0.358 Uiso 0.50 1 calc PR B 1
C38 C 0.4571(10) 0.4402(11) 0.5788(10) 0.161(8) Uani 0.50 1 d PDU B 1
H38A H 0.4867 0.4718 0.6253 0.194 Uiso 0.50 1 calc PR B 1
H38B H 0.4621 0.4975 0.5444 0.194 Uiso 0.50 1 calc PR B 1
C39 C 0.4902(10) 0.3184(9) 0.5693(7) 0.116(5) Uani 0.50 1 d PDU B 1
H39A H 0.4435 0.2663 0.5412 0.139 Uiso 0.50 1 calc PR B 1
H39B H 0.5347 0.3238 0.5480 0.139 Uiso 0.50 1 calc PR B 1
C40 C 0.5263(12) 0.275(2) 0.6415(10) 0.301(16) Uani 0.50 1 d PDU B 1
H40A H 0.5515 0.3409 0.6737 0.361 Uiso 0.50 1 calc PR B 1
H40B H 0.5695 0.2126 0.6468 0.361 Uiso 0.50 1 calc PR B 1
C29A C 0.3666(7) 0.2102(13) 0.6579(9) 0.135(5) Uani 0.50 1 d PDU C 2
H29B H 0.3470 0.1571 0.6203 0.162 Uiso 0.50 1 calc PR C 2
C30A C 0.4486(8) 0.2517(13) 0.6829(7) 0.153(8) Uani 0.50 1 d PDU C 2
H30B H 0.4707 0.2854 0.7273 0.183 Uiso 0.50 1 calc PR C 2
C31A C 0.5052(6) 0.2426(11) 0.6369(6) 0.083(3) Uani 0.50 1 d PDU C 2
H31C H 0.5572 0.1963 0.6614 0.099 Uiso 0.50 1 calc PR C 2
H31D H 0.4733 0.1991 0.5945 0.099 Uiso 0.50 1 calc PR C 2
C32A C 0.5310(10) 0.3618(13) 0.6183(9) 0.243(12) Uani 0.50 1 d PDU C 2
H32C H 0.5829 0.3558 0.6057 0.291 Uiso 0.50 1 calc PR C 2
H32D H 0.5414 0.4190 0.6564 0.291 Uiso 0.50 1 calc PR C 2
C33A C 0.4547(12) 0.3971(17) 0.5578(9) 0.163(7) Uani 0.50 1 d PDU C 2
H33C H 0.4090 0.3379 0.5520 0.196 Uiso 0.50 1 calc PR C 2
H33D H 0.4706 0.3947 0.5162 0.196 Uiso 0.50 1 calc PR C 2
C34A C 0.4196(7) 0.5199(11) 0.5635(8) 0.137(5) Uani 0.50 1 d PDU C 2
H34C H 0.4208 0.5318 0.6110 0.165 Uiso 0.50 1 calc PR C 2
H34D H 0.4571 0.5805 0.5542 0.165 Uiso 0.50 1 calc PR C 2
C35A C 0.3293(8) 0.5385(15) 0.5148(7) 0.148(5) Uani 0.50 1 d PDU C 2
H35C H 0.3320 0.5954 0.4794 0.178 Uiso 0.50 1 calc PR C 2
H35D H 0.3093 0.4621 0.4914 0.178 Uiso 0.50 1 calc PR C 2
C36A C 0.2644(8) 0.5805(11) 0.5407(8) 0.131(5) Uani 0.50 1 d PDU C 2
H36C H 0.2094 0.5749 0.5024 0.158 Uiso 0.50 1 calc PR C 2
H36D H 0.2755 0.6660 0.5507 0.158 Uiso 0.50 1 calc PR C 2
C37A C 0.251(2) 0.5277(11) 0.6012(12) 0.270(19) Uani 0.50 1 d PD C 2
H37C H 0.2053 0.5737 0.6104 0.324 Uiso 0.50 1 calc PR C 2
H37D H 0.3037 0.5387 0.6410 0.324 Uiso 0.50 1 calc PR C 2
C38A C 0.2264(7) 0.3971(9) 0.5979(7) 0.109(5) Uani 0.50 1 d PD C 2
H38C H 0.1649 0.3893 0.5711 0.131 Uiso 0.50 1 calc PR C 2
H38D H 0.2583 0.3535 0.5732 0.131 Uiso 0.50 1 calc PR C 2
C39A C 0.2436(12) 0.3404(16) 0.6663(10) 0.227(13) Uani 0.50 1 d PDU C 2
H39C H 0.2535 0.4057 0.6998 0.272 Uiso 0.50 1 calc PR C 2
H39D H 0.1900 0.3011 0.6647 0.272 Uiso 0.50 1 calc PR C 2
C40A C 0.3109(10) 0.2556(16) 0.6951(8) 0.159(7) Uani 0.50 1 d PDU C 2
H40C H 0.2841 0.1853 0.7078 0.191 Uiso 0.50 1 calc PR C 2
H40D H 0.3493 0.2904 0.7384 0.191 Uiso 0.50 1 calc PR C 2
C41 C 0.2756(11) 0.830(2) 0.7385(10) 0.283(12) Uani 0.50 1 d PDU D -1
H41A H 0.2704 0.7429 0.7434 0.339 Uiso 0.50 1 calc PR D -1
C42 C 0.2900(11) 0.868(2) 0.6726(7) 0.239(14) Uani 0.50 1 d PDU D -1
H42A H 0.2978 0.9545 0.6711 0.286 Uiso 0.50 1 calc PR D -1
H42B H 0.3402 0.8271 0.6678 0.286 Uiso 0.50 1 calc PR D -1
C43 C 0.2084(12) 0.8280(16) 0.6182(9) 0.141(6) Uani 0.50 1 d PD D -1
H43A H 0.2113 0.8329 0.5716 0.169 Uiso 0.50 1 calc PR D -1
H43B H 0.1910 0.7473 0.6268 0.169 Uiso 0.50 1 calc PR D -1
C44 C 0.153(3) 0.923(3) 0.632(2) 0.39(4) Uani 0.50 1 d PD D -1
H44A H 0.1037 0.9396 0.5895 0.470 Uiso 0.50 1 calc PR D -1
H44B H 0.1858 0.9974 0.6462 0.470 Uiso 0.50 1 calc PR D -1
C45 C 0.1219(9) 0.8789(13) 0.6875(11) 0.123(7) Uani 0.50 1 d PD D -1
H45A H 0.0733 0.9258 0.6906 0.147 Uiso 0.50 1 calc PR D -1
H45B H 0.1067 0.7937 0.6823 0.147 Uiso 0.50 1 calc PR D -1
C46 C 0.2022(12) 0.902(2) 0.7463(9) 0.277(18) Uani 0.50 1 d PD D -1
H46A H 0.2164 0.9879 0.7467 0.333 Uiso 0.50 1 calc PR D -1
C47 C 0.1971(11) 0.8688(17) 0.8155(11) 0.31(3) Uani 0.50 1 d PD D -1
H47A H 0.1447 0.9014 0.8209 0.370 Uiso 0.50 1 calc PR D -1
H47B H 0.1977 0.7817 0.8214 0.370 Uiso 0.50 1 calc PR D -1
C48 C 0.2760(9) 0.925(2) 0.8660(9) 0.136(7) Uani 0.50 1 d PD D -1
H48A H 0.2776 1.0099 0.8549 0.164 Uiso 0.50 1 calc PR D -1
H48B H 0.2731 0.9191 0.9126 0.164 Uiso 0.50 1 calc PR D -1
C49 C 0.3568(9) 0.8657(19) 0.8651(9) 0.145(7) Uani 0.50 1 d PD D -1
H49A H 0.3572 0.7802 0.8760 0.174 Uiso 0.50 1 calc PR D -1
H49B H 0.4080 0.9038 0.8979 0.174 Uiso 0.50 1 calc PR D -1
C50 C 0.3527(15) 0.885(3) 0.7916(10) 0.254(15) Uani 0.50 1 d PDU D -1
H50A H 0.3527 0.9712 0.7829 0.305 Uiso 0.50 1 calc PR D -1
H50B H 0.4047 0.8510 0.7862 0.305 Uiso 0.50 1 calc PR D -1

loop_
_atom_site_aniso_label
_atom_site_aniso_U_11
_atom_site_aniso_U_22
_atom_site_aniso_U_33
_atom_site_aniso_U_23
_atom_site_aniso_U_13
_atom_site_aniso_U_12
O1 0.068(2) 0.123(3) 0.135(3) -0.008(2) 0.057(2) -0.0067(19)
O2 0.091(4) 0.084(4) 0.102(4) 0.032(3) 0.027(3) 0.000(3)
O2A 0.131(12) 0.063(9) 0.073(8) -0.006(6) 0.060(8) -0.011(6)
C1 0.0326(18) 0.068(2) 0.039(2) -0.0065(18) 0.0040(14) 0.0007(16)
C2 0.0320(18) 0.066(2) 0.041(2) -0.0002(18) 0.0050(15) 0.0003(16)
C3 0.0312(18) 0.069(2) 0.039(2) -0.0010(18) 0.0020(15) -0.0002(16)
C4 0.0309(18) 0.071(2) 0.041(2) -0.0027(18) 0.0004(15) 0.0049(16)
C5 0.0330(18) 0.066(2) 0.039(2) 0.0030(17) 0.0059(15) 0.0016(16)
C6 0.0305(18) 0.069(2) 0.040(2) 0.0027(18) 0.0032(15) -0.0006(16)
C8 0.040(2) 0.070(2) 0.041(2) 0.0059(18) 0.0056(17) -0.0058(17)
C7 0.0344(18) 0.072(2) 0.043(2) 0.0015(19) 0.0055(16) -0.0044(16)
C9 0.0294(17) 0.075(3) 0.037(2) 0.0021(18) 0.0025(15) -0.0027(17)
C10 0.0373(19) 0.070(3) 0.049(2) 0.009(2) 0.0018(17) 0.0037(18)
C11 0.045(2) 0.077(3) 0.052(2) 0.015(2) 0.0041(18) -0.0062(19)
C12 0.038(2) 0.093(3) 0.056(3) 0.016(2) 0.0079(18) -0.006(2)
C13 0.038(2) 0.098(3) 0.047(2) 0.011(2) 0.0116(17) 0.003(2)
C14 0.0351(19) 0.088(3) 0.036(2) 0.0071(19) 0.0030(16) 0.0007(18)
C15 0.056(2) 0.075(3) 0.078(3) -0.006(2) 0.016(2) -0.001(2)
C16 0.047(2) 0.096(3) 0.054(2) -0.017(2) 0.0127(18) -0.001(2)
C17 0.044(2) 0.129(4) 0.092(4) 0.027(3) 0.027(2) -0.007(2)
C18 0.089(4) 0.172(6) 0.132(5) 0.079(5) 0.027(4) 0.001(4)
C19 0.0285(17) 0.065(2) 0.041(2) 0.0031(18) 0.0002(15) -0.0019(16)
C20 0.0336(17) 0.061(2) 0.042(2) 0.0011(18) -0.0002(15) -0.0057(16)
C21 0.0398(19) 0.077(3) 0.042(2) 0.002(2) 0.0051(16) -0.0079(18)
C22 0.049(2) 0.069(3) 0.055(3) 0.009(2) 0.0051(19) -0.0073(19)
C23 0.054(2) 0.061(3) 0.060(3) 0.007(2) -0.001(2) 0.0100(19)
C24 0.041(2) 0.073(3) 0.050(2) 0.000(2) 0.0003(17) 0.0030(18)
C25 0.065(3) 0.085(3) 0.066(3) -0.001(2) 0.012(2) 0.014(2)
C26 0.057(2) 0.072(3) 0.049(2) -0.0042(19) 0.0091(18) -0.0001(19)
C27 0.069(3) 0.085(3) 0.070(3) 0.020(2) 0.010(2) -0.008(2)
C28 0.084(4) 0.115(4) 0.113(5) 0.007(4) 0.024(3) -0.029(3)
C29 0.23(2) 0.189(19) 0.39(3) 0.153(18) 0.230(19) 0.098(14)
C30 0.45(3) 0.34(3) 0.36(3) -0.08(3) 0.29(2) -0.07(2)
C31 0.52(4) 0.31(3) 0.27(3) -0.17(2) 0.28(3) -0.32(3)
C32 0.32(4) 0.64(8) 0.108(19) 0.03(3) 0.07(2) -0.26(5)
C33 0.40(4) 0.19(3) 0.42(5) -0.16(3) 0.33(4) -0.07(3)
C34 0.109(10) 0.106(15) 0.182(17) -0.032(13) 0.033(10) -0.049(11)
C35 0.24(3) 0.31(4) 0.38(4) 0.08(3) 0.06(3) 0.10(3)
C36 0.29(3) 0.31(3) 0.39(4) 0.11(3) 0.02(3) 0.06(3)
C37 0.25(2) 0.25(2) 0.40(3) 0.01(2) 0.13(2) 0.111(18)
C38 0.198(17) 0.118(13) 0.23(2) -0.006(13) 0.157(16) -0.016(11)
C39 0.156(12) 0.057(7) 0.148(12) 0.017(7) 0.070(10) 0.030(7)
C40 0.20(2) 0.19(2) 0.53(4) 0.14(2) 0.15(3) 0.022(19)
C29A 0.099(8) 0.146(11) 0.172(13) -0.044(10) 0.060(10) -0.014(8)
C30A 0.180(15) 0.138(12) 0.109(10) 0.003(9) 0.011(10) 0.128(12)
C31A 0.037(5) 0.116(9) 0.099(7) 0.041(6) 0.029(5) 0.017(5)
C32A 0.22(2) 0.26(3) 0.21(2) -0.03(2) 0.030(18) 0.09(2)
C33A 0.184(15) 0.225(19) 0.123(11) -0.047(13) 0.107(11) -0.037(14)
C34A 0.131(10) 0.156(12) 0.153(10) -0.012(10) 0.084(8) -0.033(9)
C35A 0.176(11) 0.166(11) 0.121(10) 0.001(9) 0.075(9) -0.054(10)
C36A 0.170(12) 0.145(11) 0.120(10) 0.015(8) 0.101(9) 0.000(10)
C37A 0.43(4) 0.063(11) 0.42(5) -0.016(17) 0.28(4) -0.092(16)
C38A 0.081(7) 0.059(7) 0.199(17) -0.013(9) 0.063(10) -0.018(6)
C39A 0.20(2) 0.36(3) 0.097(15) 0.066(17) 0.020(13) 0.00(2)
C40A 0.096(9) 0.246(18) 0.168(14) 0.065(13) 0.088(10) 0.032(11)
C41 0.096(15) 0.62(3) 0.131(16) 0.01(2) 0.044(11) 0.117(19)
C42 0.149(16) 0.51(4) 0.072(9) 0.108(16) 0.056(10) 0.156(19)
C43 0.154(16) 0.137(13) 0.133(14) -0.026(11) 0.050(12) 0.005(12)
C44 0.57(8) 0.43(5) 0.30(4) 0.10(3) 0.31(5) 0.34(5)
C45 0.053(9) 0.110(9) 0.23(2) -0.030(11) 0.073(11) -0.006(6)
C46 0.098(13) 0.63(5) 0.093(13) -0.11(2) 0.018(13) 0.11(2)
C47 0.31(4) 0.23(3) 0.54(7) 0.16(4) 0.35(5) 0.17(3)
C48 0.126(15) 0.201(19) 0.092(10) -0.048(12) 0.050(10) -0.077(14)
C49 0.073(10) 0.225(17) 0.115(13) 0.089(12) 0.004(10) 0.016(11)
C50 0.072(14) 0.48(4) 0.17(2) 0.10(2) -0.003(14) 0.046(18)

loop_
_atom_type_symbol
_atom_type_description
_atom_type_scat_dispersion_real
_atom_type_scat_dispersion_imag
_atom_type_scat_source
C C 0.0033 0.0016 'International Tables Vol C Tables 4.2.6.8 and 6.1.1.4'
H H 0.0000 0.0000 'International Tables Vol C Tables 4.2.6.8 and 6.1.1.4'
O O 0.0106 0.0060 'International Tables Vol C Tables 4.2.6.8 and 6.1.1.4'

loop_
_geom_angle_atom_site_label_1
_geom_angle_atom_site_label_2
_geom_angle_atom_site_label_3
_geom_angle
_geom_angle_site_symmetry_1
_geom_angle_site_symmetry_3
C17 O1 C18 110.0(4) . .
C28 O2 C27 115.4(4) . .
C28 O2 H27C 151.4 . .
C27 O2 H27C 41.5 . .
C28 O2 H28F 42.0 . .
C27 O2 H28F 151.2 . .
H27C O2 H28F 147.6 . .
C27 O2A C28 115.4(6) . .
C27 O2A H27B 42.6 . .
C28 O2A H27B 153.3 . .
C27 O2A H28B 151.9 . .
C28 O2A H28B 41.4 . .
H27B O2A H28B 149.6 . .
C6 C1 C2 120.5(3) . .
C6 C1 C1 120.8(4) . 3_676
C2 C1 C1 118.7(4) . 3_676
C3 C2 C7 121.5(3) . .
C3 C2 C1 119.0(3) . .
C7 C2 C1 119.5(3) . .
C4 C3 C2 119.1(3) . .
C4 C3 C9 119.8(3) . .
C2 C3 C9 121.1(3) . .
C3 C4 C5 123.0(3) . .
C3 C4 H4A 118.5 . .
C5 C4 H4A 118.5 . .
C4 C5 C6 118.9(3) . .
C4 C5 C19 120.4(3) . .
C6 C5 C19 120.7(3) . .
C1 C6 C5 119.5(3) . .
C1 C6 C8 118.0(3) . .
C5 C6 C8 122.5(3) . .
C7 C8 C6 122.2(3) 3_676 .
C7 C8 H8A 118.9 3_676 .
C6 C8 H8A 118.9 . .
C8 C7 C2 120.9(3) 3_676 .
C8 C7 H7A 119.6 3_676 .
C2 C7 H7A 119.6 . .
C14 C9 C10 120.2(3) . .
C14 C9 C3 119.6(3) . .
C10 C9 C3 120.1(3) . .
C11 C10 C9 118.5(3) . .
C11 C10 C15 120.9(4) . .
C9 C10 C15 120.5(3) . .
C12 C11 C10 122.0(4) . .
C12 C11 H11A 119.0 . .
C10 C11 H11A 119.0 . .
C11 C12 C13 118.9(3) . .
C11 C12 C17 120.0(4) . .
C13 C12 C17 121.1(4) . .
C12 C13 C14 121.8(4) . .
C12 C13 H13A 119.1 . .
C14 C13 H13A 119.1 . .
C13 C14 C9 118.5(4) . .
C13 C14 C16 121.2(3) . .
C9 C14 C16 120.3(3) . .
C10 C15 H15A 109.5 . .
C10 C15 H15B 109.5 . .
H15A C15 H15B 109.5 . .
C10 C15 H15C 109.5 . .
H15A C15 H15C 109.5 . .
H15B C15 H15C 109.5 . .
C14 C16 H16A 109.5 . .
C14 C16 H16B 109.5 . .
H16A C16 H16B 109.5 . .
C14 C16 H16C 109.5 . .
H16A C16 H16C 109.5 . .
H16B C16 H16C 109.5 . .
O1 C17 C12 113.7(4) . .
O1 C17 H17A 108.8 . .
C12 C17 H17A 108.8 . .
O1 C17 H17B 108.8 . .
C12 C17 H17B 108.8 . .
H17A C17 H17B 107.7 . .
O1 C18 H18A 109.5 . .
O1 C18 H18B 109.5 . .
H18A C18 H18B 109.5 . .
O1 C18 H18C 109.5 . .
H18A C18 H18C 109.5 . .
H18B C18 H18C 109.5 . .
C24 C19 C20 119.5(3) . .
C24 C19 C5 120.9(3) . .
C20 C19 C5 119.6(3) . .
C21 C20 C19 118.8(3) . .
C21 C20 C26 120.8(3) . .
C19 C20 C26 120.4(3) . .
C20 C21 C22 122.4(4) . .
C20 C21 H21A 118.8 . .
C22 C21 H21A 118.8 . .
C23 C22 C21 117.7(4) . .
C23 C22 C27 121.3(4) . .
C21 C22 C27 121.0(4) . .
C24 C23 C22 122.3(4) . .
C24 C23 H23A 118.9 . .
C22 C23 H23A 118.9 . .
C23 C24 C19 119.3(4) . .
C23 C24 C25 120.6(4) . .
C19 C24 C25 120.1(4) . .
C24 C25 H25A 109.5 . .
C24 C25 H25B 109.5 . .
H25A C25 H25B 109.5 . .
C24 C25 H25C 109.5 . .
H25A C25 H25C 109.5 . .
H25B C25 H25C 109.5 . .
C20 C26 H26A 109.5 . .
C20 C26 H26B 109.5 . .
H26A C26 H26B 109.5 . .
C20 C26 H26C 109.5 . .
H26A C26 H26C 109.5 . .
H26B C26 H26C 109.5 . .
O2A C27 O2 51.0(4) . .
O2A C27 C22 113.8(5) . .
O2 C27 C22 113.8(4) . .
O2A C27 H27A 137.5 . .
O2 C27 H27A 108.8 . .
C22 C27 H27A 108.6 . .
O2A C27 H27B 60.4 . .
O2 C27 H27B 108.5 . .
C22 C27 H27B 109.2 . .
H27A C27 H27B 107.7 . .
O2A C27 H27C 109.1 . .
O2 C27 H27C 60.7 . .
C22 C27 H27C 108.1 . .
H27A C27 H27C 53.0 . .
H27B C27 H27C 142.1 . .
O2A C27 H27D 109.4 . .
O2 C27 H27D 137.4 . .
C22 C27 H27D 108.7 . .
H27A C27 H27D 56.9 . .
H27B C27 H27D 53.5 . .
H27C C27 H27D 107.5 . .
O2 C28 O2A 50.8(4) . .
O2 C28 H28A 110.0 . .
O2A C28 H28A 140.6 . .
O2 C28 H28B 108.8 . .
O2A C28 H28B 60.9 . .
H28A C28 H28B 109.5 . .
O2 C28 H28C 109.6 . .
O2A C28 H28C 109.6 . .
H28A C28 H28C 109.5 . .
H28B C28 H28C 109.5 . .
O2 C28 H28D 136.5 . .
O2A C28 H28D 107.1 . .
H28A C28 H28D 60.4 . .
H28B C28 H28D 50.7 . .
H28C C28 H28D 113.5 . .
O2 C28 H28E 113.3 . .
O2A C28 H28E 109.8 . .
H28A C28 H28E 109.5 . .
H28B C28 H28E 105.5 . .
H28C C28 H28E 4.5 . .
H28D C28 H28E 109.5 . .
O2 C28 H28F 62.7 . .
O2A C28 H28F 111.4 . .
H28A C28 H28F 52.1 . .
H28B C28 H28F 144.4 . .
H28C C28 H28F 105.8 . .
H28D C28 H28F 109.5 . .
H28E C28 H28F 109.5 . .
C30 C29 C40 105.9(8) . .
C30 C29 H29A 127.1 . .
C40 C29 H29A 127.1 . .
C29 C30 C31 107.8(9) . .
C29 C30 H30A 126.1 . .
C31 C30 H30A 126.1 . .
C32 C31 C30 114(2) . .
C32 C31 H31A 108.7 . .
C30 C31 H31A 108.7 . .
C32 C31 H31B 108.7 . .
C30 C31 H31B 108.7 . .
H31A C31 H31B 107.6 . .
C33 C32 C31 101.3(9) . .
C33 C32 H32A 111.5 . .
C31 C32 H32A 111.5 . .
C33 C32 H32B 111.5 . .
C31 C32 H32B 111.5 . .
H32A C32 H32B 109.3 . .
C32 C33 C34 99.9(9) . .
C32 C33 H33A 111.8 . .
C34 C33 H33A 111.8 . .
C32 C33 H33B 111.8 . .
C34 C33 H33B 111.8 . .
H33A C33 H33B 109.5 . .
C35 C34 C33 98.6(9) . .
C35 C34 H34A 112.0 . .
C33 C34 H34A 112.0 . .
C35 C34 H34B 112.0 . .
C33 C34 H34B 112.0 . .
H34A C34 H34B 109.7 . .
C36 C35 C34 99.9(8) . .
C36 C35 H35A 111.8 . .
C34 C35 H35A 111.8 . .
C36 C35 H35B 111.8 . .
C34 C35 H35B 111.8 . .
H35A C35 H35B 109.5 . .
C35 C36 C37 100.6(8) . .
C35 C36 H36A 111.6 . .
C37 C36 H36A 111.6 . .
C35 C36 H36B 111.6 . .
C37 C36 H36B 111.7 . .
H36A C36 H36B 109.4 . .
C36 C37 C38 100.5(8) . .
C36 C37 H37A 111.7 . .
C38 C37 H37A 111.7 . .
C36 C37 H37B 111.7 . .
C38 C37 H37B 111.7 . .
H37A C37 H37B 109.4 . .
C37 C38 C39 99.8(8) . .
C37 C38 H38A 111.8 . .
C39 C38 H38A 111.8 . .
C37 C38 H38B 111.8 . .
C39 C38 H38B 111.8 . .
H38A C38 H38B 109.5 . .
C40 C39 C38 101.6(8) . .
C40 C39 H39A 111.4 . .
C38 C39 H39A 111.4 . .
C40 C39 H39B 111.4 . .
C38 C39 H39B 111.4 . .
H39A C39 H39B 109.3 . .
C39 C40 C29 100.1(15) . .
C39 C40 H40A 111.8 . .
C29 C40 H40A 111.8 . .
C39 C40 H40B 111.8 . .
C29 C40 H40B 111.8 . .
H40A C40 H40B 109.5 . .
C30A C29A C40A 114.1(13) . .
C30A C29A H29B 123.0 . .
C40A C29A H29B 123.0 . .
C29A C30A C31A 118.8(10) . .
C29A C30A H30B 120.6 . .
C31A C30A H30B 120.6 . .
C32A C31A C30A 112.8(9) . .
C32A C31A H31C 109.0 . .
C30A C31A H31C 109.0 . .
C32A C31A H31D 109.0 . .
C30A C31A H31D 109.0 . .
H31C C31A H31D 107.8 . .
C31A C32A C33A 102.6(15) . .
C31A C32A H32C 111.3 . .
C33A C32A H32C 111.3 . .
C31A C32A H32D 111.3 . .
C33A C32A H32D 111.3 . .
H32C C32A H32D 109.2 . .
C32A C33A C34A 114.4(10) . .
C32A C33A H33C 108.7 . .
C34A C33A H33C 108.7 . .
C32A C33A H33D 108.7 . .
C34A C33A H33D 108.7 . .
H33C C33A H33D 107.6 . .
C35A C34A C33A 113.3(9) . .
C35A C34A H34C 108.9 . .
C33A C34A H34C 108.9 . .
C35A C34A H34D 108.9 . .
C33A C34A H34D 108.9 . .
H34C C34A H34D 107.7 . .
C36A C35A C34A 119.7(9) . .
C36A C35A H35C 107.4 . .
C34A C35A H35C 107.4 . .
C36A C35A H35D 107.4 . .
C34A C35A H35D 107.4 . .
H35C C35A H35D 106.9 . .
C35A C36A C37A 122.8(9) . .
C35A C36A H36C 106.6 . .
C37A C36A H36C 106.6 . .
C35A C36A H36D 106.6 . .
C37A C36A H36D 106.6 . .
H36C C36A H36D 106.6 . .
C36A C37A C38A 117.9(10) . .
C36A C37A H37C 107.8 . .
C38A C37A H37C 107.8 . .
C36A C37A H37D 107.8 . .
C38A C37A H37D 107.8 . .
H37C C37A H37D 107.2 . .
C39A C38A C37A 114.2(9) . .
C39A C38A H38C 108.7 . .
C37A C38A H38C 108.7 . .
C39A C38A H38D 108.7 . .
C37A C38A H38D 108.7 . .
H38C C38A H38D 107.6 . .
C40A C39A C38A 123.2(9) . .
C40A C39A H39C 106.5 . .
C38A C39A H39C 106.5 . .
C40A C39A H39D 106.5 . .
C38A C39A H39D 106.5 . .
H39C C39A H39D 106.5 . .
C39A C40A C29A 123.3(8) . .
C39A C40A H40C 106.5 . .
C29A C40A H40C 106.5 . .
C39A C40A H40D 106.5 . .
C29A C40A H40D 106.5 . .
H40C C40A H40D 106.5 . .
C50 C41 C46 103(2) . .
C50 C41 C42 100.8(15) . .
C46 C41 C42 109.4(13) . .
C50 C41 H41A 114.1 . .
C46 C41 H41A 114.1 . .
C42 C41 H41A 114.1 . .
C43 C42 C41 102.2(17) . .
C43 C42 H42A 111.3 . .
C41 C42 H42A 111.3 . .
C43 C42 H42B 111.3 . .
C41 C42 H42B 111.3 . .
H42A C42 H42B 109.2 . .
C44 C43 C42 96(3) . .
C44 C43 H43A 112.5 . .
C42 C43 H43A 112.5 . .
C44 C43 H43B 112.5 . .
C42 C43 H43B 112.5 . .
H43A C43 H43B 110.1 . .
C43 C44 C45 107.6(18) . .
C43 C44 H44A 110.2 . .
C45 C44 H44A 110.2 . .
C43 C44 H44B 110.2 . .
C45 C44 H44B 110.2 . .
H44A C44 H44B 108.5 . .
C46 C45 C44 97(2) . .
C46 C45 H45A 112.3 . .
C44 C45 H45A 112.3 . .
C46 C45 H45B 112.3 . .
C44 C45 H45B 112.3 . .
H45A C45 H45B 109.9 . .
C45 C46 C47 114(2) . .
C45 C46 C41 110.6(13) . .
C47 C46 C41 106.5(13) . .
C45 C46 H46A 108.5 . .
C47 C46 H46A 108.5 . .
C41 C46 H46A 108.5 . .
C48 C47 C46 103.8(17) . .
C48 C47 H47A 111.0 . .
C46 C47 H47A 111.0 . .
C48 C47 H47B 111.0 . .
C46 C47 H47B 111.0 . .
H47A C47 H47B 109.0 . .
C49 C48 C47 112.1(14) . .
C49 C48 H48A 109.2 . .
C47 C48 H48A 109.2 . .
C49 C48 H48B 109.2 . .
C47 C48 H48B 109.2 . .
H48A C48 H48B 107.9 . .
C48 C49 C50 102.6(15) . .
C48 C49 H49A 111.3 . .
C50 C49 H49A 111.3 . .
C48 C49 H49B 111.3 . .
C50 C49 H49B 111.3 . .
H49A C49 H49B 109.2 . .
C41 C50 C49 114.3(18) . .
C41 C50 H50A 108.7 . .
C49 C50 H50A 108.7 . .
C41 C50 H50B 108.7 . .
C49 C50 H50B 108.7 . .
H50A C50 H50B 107.6 . .

loop_
_geom_bond_atom_site_label_1
_geom_bond_atom_site_label_2
_geom_bond_distance
_geom_bond_site_symmetry_2
O1 C17 1.389(5) .
O1 C18 1.425(6) .
O2 C28 1.386(5) .
O2 C27 1.416(5) .
O2 H27C 1.2641 .
O2 H28F 1.2734 .
O2A C27 1.382(6) .
O2A C28 1.419(7) .
O2A H27B 1.2342 .
O2A H28B 1.2688 .
C1 C6 1.414(5) .
C1 C2 1.425(4) .
C1 C1 1.435(6) 3_676
C2 C3 1.416(4) .
C2 C7 1.423(5) .
C3 C4 1.387(5) .
C3 C9 1.495(4) .
C4 C5 1.392(4) .
C4 H4A 0.9500 .
C5 C6 1.414(4) .
C5 C19 1.482(5) .
C6 C8 1.432(4) .
C8 C7 1.351(4) 3_676
C8 H8A 0.9500 .
C7 C8 1.351(4) 3_676
C7 H7A 0.9500 .
C9 C14 1.406(5) .
C9 C10 1.416(5) .
C10 C11 1.386(5) .
C10 C15 1.510(5) .
C11 C12 1.381(5) .
C11 H11A 0.9500 .
C12 C13 1.385(5) .
C12 C17 1.507(5) .
C13 C14 1.396(5) .
C13 H13A 0.9500 .
C14 C16 1.494(5) .
C15 H15A 0.9800 .
C15 H15B 0.9800 .
C15 H15C 0.9800 .
C16 H16A 0.9800 .
C16 H16B 0.9800 .
C16 H16C 0.9800 .
C17 H17A 0.9900 .
C17 H17B 0.9900 .
C18 H18A 0.9800 .
C18 H18B 0.9800 .
C18 H18C 0.9800 .
C19 C24 1.406(5) .
C19 C20 1.412(5) .
C20 C21 1.388(5) .
C20 C26 1.503(5) .
C21 C22 1.389(5) .
C21 H21A 0.9500 .
C22 C23 1.388(5) .
C22 C27 1.496(5) .
C23 C24 1.381(5) .
C23 H23A 0.9500 .
C24 C25 1.516(5) .
C25 H25A 0.9800 .
C25 H25B 0.9800 .
C25 H25C 0.9800 .
C26 H26A 0.9800 .
C26 H26B 0.9800 .
C26 H26C 0.9800 .
C27 H27A 0.9600 .
C27 H27B 0.9599 .
C27 H27C 0.9601 .
C27 H27D 0.9600 .
C28 H28A 0.9599 .
C28 H28B 0.9600 .
C28 H28C 0.9601 .
C28 H28D 0.9600 .
C28 H28E 0.9600 .
C28 H28F 0.9600 .
C29 C30 1.336(8) .
C29 C40 1.520(9) .
C29 H29A 0.9500 .
C30 C31 1.509(10) .
C30 H30A 0.9500 .
C31 C32 1.506(10) .
C31 H31A 0.9900 .
C31 H31B 0.9900 .
C32 C33 1.506(10) .
C32 H32A 0.9900 .
C32 H32B 0.9900 .
C33 C34 1.534(9) .
C33 H33A 0.9900 .
C33 H33B 0.9900 .
C34 C35 1.533(10) .
C34 H34A 0.9900 .
C34 H34B 0.9900 .
C35 C36 1.509(10) .
C35 H35A 0.9900 .
C35 H35B 0.9900 .
C36 C37 1.511(10) .
C36 H36A 0.9900 .
C36 H36B 0.9900 .
C37 C38 1.516(10) .
C37 H37A 0.9900 .
C37 H37B 0.9900 .
C38 C39 1.519(9) .
C38 H38A 0.9900 .
C38 H38B 0.9900 .
C39 C40 1.494(10) .
C39 H39A 0.9900 .
C39 H39B 0.9900 .
C40 H40A 0.9900 .
C40 H40B 0.9900 .
C29A C30A 1.369(10) .
C29A C40A 1.491(9) .
C29A H29B 0.9500 .
C30A C31A 1.563(10) .
C30A H30B 0.9500 .
C31A C32A 1.503(10) .
C31A H31C 0.9900 .
C31A H31D 0.9900 .
C32A C33A 1.504(10) .
C32A H32C 0.9900 .
C32A H32D 0.9900 .
C33A C34A 1.525(10) .
C33A H33C 0.9900 .
C33A H33D 0.9900 .
C34A C35A 1.514(9) .
C34A H34C 0.9900 .
C34A H34D 0.9900 .
C35A C36A 1.446(9) .
C35A H35C 0.9900 .
C35A H35D 0.9900 .
C36A C37A 1.480(10) .
C36A H36C 0.9900 .
C36A H36D 0.9900 .
C37A C38A 1.522(9) .
C37A H37C 0.9900 .
C37A H37D 0.9900 .
C38A C39A 1.496(10) .
C38A H38C 0.9900 .
C38A H38D 0.9900 .
C39A C40A 1.439(9) .
C39A H39C 0.9900 .
C39A H39D 0.9900 .
C40A H40C 0.9900 .
C40A H40D 0.9900 .
C41 C50 1.509(11) .
C41 C46 1.520(10) .
C41 C42 1.531(10) .
C41 H41A 1.0000 .
C42 C43 1.509(10) .
C42 H42A 0.9900 .
C42 H42B 0.9900 .
C43 C44 1.506(11) .
C43 H43A 0.9900 .
C43 H43B 0.9900 .
C44 C45 1.511(11) .
C44 H44A 0.9900 .
C44 H44B 0.9900 .
C45 C46 1.494(11) .
C45 H45A 0.9900 .
C45 H45B 0.9900 .
C46 C47 1.519(11) .
C46 H46A 1.0000 .
C47 C48 1.512(11) .
C47 H47A 0.9900 .
C47 H47B 0.9900 .
C48 C49 1.511(10) .
C48 H48A 0.9900 .
C48 H48B 0.9900 .
C49 C50 1.524(11) .
C49 H49A 0.9900 .
C49 H49B 0.9900 .
C50 H50A 0.9900 .
C50 H50B 0.9900 .

loop_
_geom_torsion_atom_site_label_1
_geom_torsion_atom_site_label_2
_geom_torsion_atom_site_label_3
_geom_torsion_atom_site_label_4
_geom_torsion
_geom_torsion_site_symmetry_1
_geom_torsion_site_symmetry_4
C6 C1 C2 C3 -0.1(5) . .
C1 C1 C2 C3 179.6(4) 3_676 .
C6 C1 C2 C7 -179.8(3) . .
C1 C1 C2 C7 0.0(6) 3_676 .
C7 C2 C3 C4 179.2(3) . .
C1 C2 C3 C4 -0.5(5) . .
C7 C2 C3 C9 -1.4(5) . .
C1 C2 C3 C9 178.9(3) . .
C2 C3 C4 C5 0.5(5) . .
C9 C3 C4 C5 -178.9(3) . .
C3 C4 C5 C6 0.2(5) . .
C3 C4 C5 C19 -179.5(3) . .
C2 C1 C6 C5 0.8(5) . .
C1 C1 C6 C5 -179.0(4) 3_676 .
C2 C1 C6 C8 -179.8(3) . .
C1 C1 C6 C8 0.4(6) 3_676 .
C4 C5 C6 C1 -0.8(5) . .
C19 C5 C6 C1 178.9(3) . .
C4 C5 C6 C8 179.8(3) . .
C19 C5 C6 C8 -0.5(5) . .
C1 C6 C8 C7 -0.5(5) . 3_676
C5 C6 C8 C7 178.9(3) . 3_676
C3 C2 C7 C8 -179.6(3) . 3_676
C1 C2 C7 C8 0.1(5) . 3_676
C4 C3 C9 C14 88.4(4) . .
C2 C3 C9 C14 -91.0(4) . .
C4 C3 C9 C10 -91.2(4) . .
C2 C3 C9 C10 89.4(4) . .
C14 C9 C10 C11 -0.5(5) . .
C3 C9 C10 C11 179.1(3) . .
C14 C9 C10 C15 179.5(3) . .
C3 C9 C10 C15 -0.9(5) . .
C9 C10 C11 C12 -0.8(5) . .
C15 C10 C11 C12 179.2(3) . .
C10 C11 C12 C13 0.9(5) . .
C10 C11 C12 C17 -177.1(3) . .
C11 C12 C13 C14 0.4(5) . .
C17 C12 C13 C14 178.3(4) . .
C12 C13 C14 C9 -1.6(5) . .
C12 C13 C14 C16 179.2(3) . .
C10 C9 C14 C13 1.6(5) . .
C3 C9 C14 C13 -178.0(3) . .
C10 C9 C14 C16 -179.1(3) . .
C3 C9 C14 C16 1.3(5) . .
C18 O1 C17 C12 73.2(5) . .
C11 C12 C17 O1 -118.8(4) . .
C13 C12 C17 O1 63.3(5) . .
C4 C5 C19 C24 -82.6(4) . .
C6 C5 C19 C24 97.8(4) . .
C4 C5 C19 C20 97.5(4) . .
C6 C5 C19 C20 -82.2(4) . .
C24 C19 C20 C21 -0.5(4) . .
C5 C19 C20 C21 179.5(3) . .
C24 C19 C20 C26 -179.5(3) . .
C5 C19 C20 C26 0.4(4) . .
C19 C20 C21 C22 -0.5(5) . .
C26 C20 C21 C22 178.6(3) . .
C20 C21 C22 C23 1.3(5) . .
C20 C21 C22 C27 -179.1(3) . .
C21 C22 C23 C24 -1.1(5) . .
C27 C22 C23 C24 179.2(3) . .
C22 C23 C24 C19 0.2(5) . .
C22 C23 C24 C25 -179.2(3) . .
C20 C19 C24 C23 0.6(5) . .
C5 C19 C24 C23 -179.3(3) . .
C20 C19 C24 C25 180.0(3) . .
C5 C19 C24 C25 0.1(5) . .
C28 O2A C27 O2 -40.6(6) . .
C28 O2A C27 C22 61.6(10) . .
C28 O2 C27 O2A 41.8(5) . .
C28 O2 C27 C22 -60.4(6) . .
C23 C22 C27 O2A -127.7(6) . .
C21 C22 C27 O2A 52.6(6) . .
C23 C22 C27 O2 -71.6(5) . .
C21 C22 C27 O2 108.8(5) . .
C27 O2 C28 O2A -40.6(5) . .
C27 O2A C28 O2 41.8(6) . .
C40 C29 C30 C31 -176.2(16) . .
C29 C30 C31 C32 -107(3) . .
C30 C31 C32 C33 -63(2) . .
C31 C32 C33 C34 141(2) . .
C32 C33 C34 C35 -132.9(17) . .
C33 C34 C35 C36 110.5(15) . .
C34 C35 C36 C37 -67.9(16) . .
C35 C36 C37 C38 -115.3(17) . .
C36 C37 C38 C39 -134.9(17) . .
C37 C38 C39 C40 -95.0(15) . .
C38 C39 C40 C29 83.8(13) . .
C30 C29 C40 C39 -88(3) . .
C40A C29A C30A C31A -162.0(11) . .
C29A C30A C31A C32A 116.4(15) . .
C30A C31A C32A C33A -83.3(14) . .
C31A C32A C33A C34A 128.2(19) . .
C32A C33A C34A C35A -162.0(14) . .
C33A C34A C35A C36A 127.7(17) . .
C34A C35A C36A C37A -48(2) . .
C35A C36A C37A C38A -61(3) . .
C36A C37A C38A C39A 159.4(17) . .
C37A C38A C39A C40A -108(2) . .
C38A C39A C40A C29A -4(3) . .
C30A C29A C40A C39A 108(2) . .
C50 C41 C42 C43 -173.1(17) . .
C46 C41 C42 C43 -65(2) . .
C41 C42 C43 C44 72.7(19) . .
C42 C43 C44 C45 -87(4) . .
C43 C44 C45 C46 78(3) . .
C44 C45 C46 C47 179.3(17) . .
C44 C45 C46 C41 -60.7(19) . .
C50 C41 C46 C45 167(2) . .
C42 C41 C46 C45 61(3) . .
C50 C41 C46 C47 -68(2) . .
C42 C41 C46 C47 -174.7(19) . .
C45 C46 C47 C48 -167.5(17) . .
C41 C46 C47 C48 70(2) . .
C46 C47 C48 C49 -68(2) . .
C47 C48 C49 C50 60(3) . .
C46 C41 C50 C49 66(2) . .
C42 C41 C50 C49 179(2) . .
C48 C49 C50 C41 -60(3) . .
